data_7135841
loop_
_publ_author_name
'Wang, Jicheng'
'Yang, Yufen'
'Xiao, Zhicheng'
'Zhang, Manbo'
'Li, Bin'

_publ_section_title
;
 Synthesis of an amidinate-supported arsasilene and its attempted
 oxidation
;
_journal_name_full 'Chemical Communications'
_journal_paper_doi 10.1039/D6CC01524G
_journal_year 2026
_chemical_formula_moiety 'C44 H100 As2 Na2 O2 Si4'
_chemical_formula_sum 'C44 H100 As2 Na2 O2 Si4'
_chemical_formula_weight 969.41
_space_group_crystal_system monoclinic
_space_group_IT_number 15
_space_group_name_Hall '-C 2yc'
_space_group_name_H-M_alt 'C 1 2/c 1'
_atom_sites_solution_hydrogens geom
_atom_sites_solution_primary dual
_audit_creation_date 2025-07-29
_audit_creation_method
;
Olex2 1.5
(compiled 2025.07.13 svn.rb7424aed for OlexSys, GUI svn.r7311)
;
_audit_update_record
;
2026-03-11 deposited with the CCDC.	2026-05-20 downloaded from the CCDC.
;
_cell_angle_alpha 90
_cell_angle_beta 101.1080(10)
_cell_angle_gamma 90
_cell_formula_units_Z 4
_cell_length_a 13.1747(2)
_cell_length_b 18.1470(3)
_cell_length_c 23.8700(5)
_cell_measurement_reflns_used 9994
_cell_measurement_temperature 150.00
_cell_measurement_theta_max 68.236
_cell_measurement_theta_min 3.775
_cell_volume 5599.96(17)
_computing_cell_refinement 'SAINT V8.40B (?, 2016)'
_computing_data_reduction 'SAINT V8.40B (?, 2016)'
_computing_molecular_graphics 'Olex2 1.5 (Dolomanov et al., 2009)'
_computing_publication_material 'Olex2 1.5 (Dolomanov et al., 2009)'
_computing_structure_refinement 'SHELXL 2019/3 (Sheldrick, 2015)'
_computing_structure_solution 'SHELXT 2018/2 (Sheldrick, 2018)'
_diffrn_ambient_temperature 150.00
_diffrn_measured_fraction_theta_full 0.999
_diffrn_measured_fraction_theta_max 0.999
_diffrn_measurement_device_type 'Bruker APX-II'
_diffrn_radiation_type CuK\a
_diffrn_radiation_wavelength 1.54178
_diffrn_reflns_av_R_equivalents 0.0336
_diffrn_reflns_av_unetI/netI 0.0255
_diffrn_reflns_Laue_measured_fraction_full 0.999
_diffrn_reflns_Laue_measured_fraction_max 0.999
_diffrn_reflns_limit_h_max 15
_diffrn_reflns_limit_h_min -15
_diffrn_reflns_limit_k_max 19
_diffrn_reflns_limit_k_min -21
_diffrn_reflns_limit_l_max 28
_diffrn_reflns_limit_l_min -28
_diffrn_reflns_number 28152
_diffrn_reflns_point_group_measured_fraction_full 0.999
_diffrn_reflns_point_group_measured_fraction_max 0.999
_diffrn_reflns_theta_full 67.679
_diffrn_reflns_theta_max 68.230
_diffrn_reflns_theta_min 3.774
_diffrn_source_current 1.2
_diffrn_source_power 0.06
_diffrn_source_voltage 50.0
_exptl_absorpt_coefficient_mu 2.669
_exptl_absorpt_correction_T_max 0.7531
_exptl_absorpt_correction_T_min 0.5750
_exptl_absorpt_correction_type multi-scan
_exptl_absorpt_process_details
;
SADABS-2016/2 (Bruker,2016/2) was used for absorption correction.
wR2(int) was 0.1118 before and 0.0487 after correction.
The Ratio of minimum to maximum transmission is 0.7635.
The \l/2 correction factor is Not present.
;
_exptl_crystal_colour 'clear colourless'
_exptl_crystal_colour_lustre clear
_exptl_crystal_colour_primary colourless
_exptl_crystal_density_diffrn 1.150
_exptl_crystal_description block
_exptl_crystal_F_000 2096
_exptl_crystal_size_max 0.15
_exptl_crystal_size_mid 0.1
_exptl_crystal_size_min 0.1
_refine_diff_density_max 0.248
_refine_diff_density_min -0.244
_refine_diff_density_rms 0.042
_refine_ls_extinction_method none
_refine_ls_goodness_of_fit_ref 1.041
_refine_ls_hydrogen_treatment constr
_refine_ls_matrix_type full
_refine_ls_number_parameters 293
_refine_ls_number_reflns 5137
_refine_ls_number_restraints 69
_refine_ls_restrained_S_all 1.037
_refine_ls_R_factor_all 0.0262
_refine_ls_R_factor_gt 0.0243
_refine_ls_shift/su_max 0.001
_refine_ls_shift/su_mean 0.000
_refine_ls_structure_factor_coef Fsqd
_refine_ls_weighting_details 'w=1/[\s^2^(Fo^2^)+(0.0278P)^2^+4.1562P] where P=(Fo^2^+2Fc^2^)/3'
_refine_ls_weighting_scheme calc
_refine_ls_wR_factor_gt 0.0617
_refine_ls_wR_factor_ref 0.0630
_reflns_Friedel_coverage 0.000
_reflns_number_gt 4790
_reflns_number_total 5137
_reflns_threshold_expression 'I > 2\s(I)'
_cod_data_source_file d6cc01524g2.cif
_cod_data_source_block compound1
_cod_database_code 7135841
_shelx_shelxl_version_number 2019/3
_shelx_space_group_comment
;
The symmetry employed for this shelxl refinement is uniquely defined
by the following loop, which should always be used as a source of
symmetry information in preference to the above space-group names.
They are only intended as comments.
;
_shelx_estimated_absorpt_t_max 0.776
_shelx_estimated_absorpt_t_min 0.690
_olex2_refinement_description
;
1. Fixed Uiso
 At 1.2 times of:
  All C(H) groups, All C(H,H) groups
 At 1.5 times of:
  All C(H,H,H) groups
2. Restrained distances
 O1-C19 \\sim O1-C19A
 with sigma of 0.02
 C20-C21 \\sim C20A-C21A
 with sigma of 0.02
 C20-C19 \\sim C20A-C19A
 with sigma of 0.02
 C21-C22 \\sim C21A-C22A
 with sigma of 0.02
 O1-C20 \\sim O1-C20A
 with sigma of 0.04
 O1-C21 \\sim O1-C21A
 with sigma of 0.04
 C20-C22 \\sim C20A-C22A
 with sigma of 0.04
 C21-C19 \\sim C21A-C19A
 with sigma of 0.04
 O1-C19A \\sim O1-C19
 with sigma of 0.02
 O1-C22 \\sim O1-C22A
 with sigma of 0.02
 C22-C21 \\sim C22A-C21A
 with sigma of 0.02
 C20A-C19A \\sim C20-C19
 with sigma of 0.02
 C21A-C20A \\sim C21-C20
 with sigma of 0.02
3. Rigid body (RIGU) restrains
 C20, C21, C22, C19, O1
 with sigma for 1-2 distances of 0.004 and sigma for 1-3 distances of 0.004
 C19A, C20A, C21A, C22A, O1
 with sigma for 1-2 distances of 0.004 and sigma for 1-3 distances of 0.004
4. Others
 Sof(C21A)=Sof(H21C)=Sof(H21D)=Sof(C22A)=Sof(H22C)=Sof(H22D)=Sof(C20A)=
 Sof(H20C)=Sof(H20D)=Sof(C19A)=Sof(H19C)=Sof(H19D)=1-FVAR(1)
 Sof(C20)=Sof(H20A)=Sof(H20B)=Sof(C21)=Sof(H21A)=Sof(H21B)=Sof(C19)=Sof(H19A)=
 Sof(H19B)=Sof(C22)=Sof(H22A)=Sof(H22B)=FVAR(1)
5.a Ternary CH refined with riding coordinates:
 C10(H10), C1(H1), C16(H16), C13(H13), C7(H7), C4(H4)
5.b Secondary CH2 refined with riding coordinates:
 C20(H20A,H20B), C21(H21A,H21B), C19(H19A,H19B), C22(H22A,H22B), C21A(H21C,
 H21D), C22A(H22C,H22D), C20A(H20C,H20D), C19A(H19C,H19D)
5.c Idealised Me refined as rotating group:
 C17(H17A,H17B,H17C), C11(H11A,H11B,H11C), C3(H3A,H3B,H3C), C14(H14A,H14B,
 H14C), C18(H18A,H18B,H18C), C9(H9A,H9B,H9C), C12(H12A,H12B,H12C), C2(H2A,H2B,
 H2C), C8(H8A,H8B,H8C), C6(H6A,H6B,H6C), C5(H5A,H5B,H5C), C15(H15A,H15B,H15C)
;
_olex2_submission_special_instructions 'No special instructions were received'

loop_
_space_group_symop_operation_xyz
'x, y, z'
'-x, y, -z+1/2'
'x+1/2, y+1/2, z'
'-x+1/2, y+1/2, -z+1/2'
'-x, -y, -z'
'x, -y, z-1/2'
'-x+1/2, -y+1/2, -z'
'x+1/2, -y+1/2, z-1/2'

loop_
_atom_site_label
_atom_site_type_symbol
_atom_site_fract_x
_atom_site_fract_y
_atom_site_fract_z
_atom_site_U_iso_or_equiv
_atom_site_adp_type
_atom_site_occupancy
_atom_site_site_symmetry_order
_atom_site_calc_flag
_atom_site_refinement_flags_posn
_atom_site_refinement_flags_adp
_atom_site_refinement_flags_occupancy
_atom_site_disorder_assembly
_atom_site_disorder_group
As1 As 0.43724(2) 0.73016(2) 0.33227(2) 0.02658(6) Uani 1 1 d . . . . .
Si02 Si 0.43608(3) 0.83683(2) 0.38582(2) 0.02518(9) Uani 1 1 d . . . . .
Si03 Si 0.42158(3) 0.61742(2) 0.37590(2) 0.02491(9) Uani 1 1 d . . . . .
Na1 Na 0.62772(5) 0.72611(4) 0.29034(3) 0.04010(16) Uani 1 1 d . . . . .
C10 C 0.30621(11) 0.61091(8) 0.41287(6) 0.0295(3) Uani 1 1 d . . . . .
H10 H 0.317586 0.649917 0.443022 0.035 Uiso 1 1 calc R U . . .
C1 C 0.52853(13) 0.83559(8) 0.45787(6) 0.0329(3) Uani 1 1 d . . . . .
H1 H 0.503737 0.795394 0.480555 0.039 Uiso 1 1 calc R U . . .
C16 C 0.53786(12) 0.58569(9) 0.43134(7) 0.0343(3) Uani 1 1 d . . . . .
H16 H 0.524838 0.533046 0.440123 0.041 Uiso 1 1 calc R U . . .
C17 C 0.55003(14) 0.62784(9) 0.48775(7) 0.0405(4) Uani 1 1 d . . . . .
H17A H 0.561988 0.680126 0.481050 0.061 Uiso 1 1 calc R U . . .
H17B H 0.608974 0.607916 0.514919 0.061 Uiso 1 1 calc R U . . .
H17C H 0.486914 0.622474 0.503409 0.061 Uiso 1 1 calc R U . . .
C13 C 0.41372(13) 0.55029(10) 0.31314(7) 0.0400(4) Uani 1 1 d . . . . .
H13 H 0.472834 0.563519 0.294347 0.048 Uiso 1 1 calc R U . . .
C11 C 0.20215(12) 0.62921(10) 0.37476(8) 0.0409(4) Uani 1 1 d . . . . .
H11A H 0.208177 0.675256 0.354198 0.061 Uiso 1 1 calc R U . . .
H11B H 0.149500 0.634874 0.398380 0.061 Uiso 1 1 calc R U . . .
H11C H 0.182057 0.589229 0.347255 0.061 Uiso 1 1 calc R U . . .
C3 C 0.64035(13) 0.81664(10) 0.45502(7) 0.0418(4) Uani 1 1 d . . . . .
H3A H 0.641624 0.772878 0.431109 0.063 Uiso 1 1 calc R U . . .
H3B H 0.679195 0.806682 0.493588 0.063 Uiso 1 1 calc R U . . .
H3C H 0.672001 0.858190 0.438543 0.063 Uiso 1 1 calc R U . . .
C7 C 0.30422(13) 0.86455(9) 0.40081(8) 0.0403(4) Uani 1 1 d . . . . .
H7 H 0.311323 0.916037 0.416000 0.048 Uiso 1 1 calc R U . . .
C14 C 0.31662(15) 0.55695(11) 0.26647(8) 0.0487(5) Uani 1 1 d . . . . .
H14A H 0.258550 0.532552 0.279071 0.073 Uiso 1 1 calc R U . . .
H14B H 0.329009 0.533424 0.231443 0.073 Uiso 1 1 calc R U . . .
H14C H 0.300129 0.609119 0.259008 0.073 Uiso 1 1 calc R U . . .
C18 C 0.63967(13) 0.58726(12) 0.40954(9) 0.0518(5) Uani 1 1 d . . . . .
H18A H 0.632222 0.558448 0.374253 0.078 Uiso 1 1 calc R U . . .
H18B H 0.694862 0.566019 0.438454 0.078 Uiso 1 1 calc R U . . .
H18C H 0.657146 0.638311 0.401930 0.078 Uiso 1 1 calc R U . . .
C4 C 0.46936(15) 0.91255(10) 0.33615(7) 0.0425(4) Uani 1 1 d . . . . .
H4 H 0.426851 0.901261 0.297697 0.051 Uiso 1 1 calc R U . . .
C9 C 0.26822(16) 0.81722(11) 0.44608(9) 0.0529(5) Uani 1 1 d . . . . .
H9A H 0.258180 0.766363 0.432324 0.079 Uiso 1 1 calc R U . . .
H9B H 0.202772 0.836618 0.453664 0.079 Uiso 1 1 calc R U . . .
H9C H 0.320593 0.818286 0.481316 0.079 Uiso 1 1 calc R U . . .
C12 C 0.29765(15) 0.53843(10) 0.44456(9) 0.0473(4) Uani 1 1 d . . . . .
H12A H 0.284160 0.497917 0.416979 0.071 Uiso 1 1 calc R U . . .
H12B H 0.240748 0.541882 0.465513 0.071 Uiso 1 1 calc R U . . .
H12C H 0.362551 0.529128 0.471460 0.071 Uiso 1 1 calc R U . . .
C2 C 0.52586(19) 0.90665(11) 0.49240(9) 0.0591(6) Uani 1 1 d . . . . .
H2A H 0.553976 0.947422 0.473186 0.089 Uiso 1 1 calc R U . . .
H2B H 0.567617 0.900134 0.530742 0.089 Uiso 1 1 calc R U . . .
H2C H 0.454272 0.917780 0.495311 0.089 Uiso 1 1 calc R U . . .
C8 C 0.22117(15) 0.86638(12) 0.34643(10) 0.0597(6) Uani 1 1 d . . . . .
H8A H 0.243679 0.898739 0.318302 0.089 Uiso 1 1 calc R U . . .
H8B H 0.156367 0.885092 0.355398 0.089 Uiso 1 1 calc R U . . .
H8C H 0.210216 0.816481 0.330734 0.089 Uiso 1 1 calc R U . . .
C6 C 0.58165(18) 0.91252(12) 0.32788(9) 0.0589(6) Uani 1 1 d . . . . .
H6A H 0.626910 0.929334 0.363047 0.088 Uiso 1 1 calc R U . . .
H6B H 0.588562 0.945726 0.296454 0.088 Uiso 1 1 calc R U . . .
H6C H 0.601418 0.862488 0.318843 0.088 Uiso 1 1 calc R U . . .
C5 C 0.4394(2) 0.99101(11) 0.34992(12) 0.0693(6) Uani 1 1 d . . . . .
H5A H 0.366164 0.992253 0.352601 0.104 Uiso 1 1 calc R U . . .
H5B H 0.451311 1.024455 0.319597 0.104 Uiso 1 1 calc R U . . .
H5C H 0.481681 1.006572 0.386383 0.104 Uiso 1 1 calc R U . . .
C15 C 0.4297(2) 0.46882(12) 0.32991(11) 0.0737(7) Uani 1 1 d . . . . .
H15A H 0.493033 0.463537 0.358855 0.111 Uiso 1 1 calc R U . . .
H15B H 0.435835 0.439716 0.296141 0.111 Uiso 1 1 calc R U . . .
H15C H 0.370461 0.451210 0.345446 0.111 Uiso 1 1 calc R U . . .
O1 O 0.79700(9) 0.73626(9) 0.32854(5) 0.0510(3) Uani 1 1 d D . . . .
C20 C 0.9633(7) 0.7623(7) 0.3828(5) 0.052(2) Uani 0.481(9) 1 d D . P A 1
H20A H 0.992542 0.717986 0.404170 0.062 Uiso 0.481(9) 1 calc R U P A 1
H20B H 1.000436 0.806579 0.400313 0.062 Uiso 0.481(9) 1 calc R U P A 1
C21 C 0.9675(7) 0.7564(5) 0.3206(5) 0.0451(19) Uani 0.481(9) 1 d D . P A 1
H21A H 1.032501 0.732756 0.315046 0.054 Uiso 0.481(9) 1 calc R U P A 1
H21B H 0.961200 0.805400 0.302076 0.054 Uiso 0.481(9) 1 calc R U P A 1
C19 C 0.8510(5) 0.7683(4) 0.3809(3) 0.0443(14) Uani 0.481(9) 1 d D . P A 1
H19A H 0.832324 0.742196 0.413848 0.053 Uiso 0.481(9) 1 calc R U P A 1
H19B H 0.831245 0.820754 0.382847 0.053 Uiso 0.481(9) 1 calc R U P A 1
C22 C 0.8736(3) 0.7080(5) 0.2976(2) 0.0528(16) Uani 0.481(9) 1 d D . P A 1
H22A H 0.850753 0.714158 0.255851 0.063 Uiso 0.481(9) 1 calc R U P A 1
H22B H 0.888584 0.655275 0.306252 0.063 Uiso 0.481(9) 1 calc R U P A 1
C21A C 0.9707(7) 0.7300(6) 0.3219(4) 0.061(3) Uani 0.519(9) 1 d D . P A 2
H21C H 0.982913 0.676659 0.317435 0.073 Uiso 0.519(9) 1 calc R U P A 2
H21D H 1.026889 0.758425 0.309826 0.073 Uiso 0.519(9) 1 calc R U P A 2
C22A C 0.8651(3) 0.7532(4) 0.28921(15) 0.0452(14) Uani 0.519(9) 1 d D . P A 2
H22C H 0.863692 0.806489 0.280155 0.054 Uiso 0.519(9) 1 calc R U P A 2
H22D H 0.845596 0.724904 0.253297 0.054 Uiso 0.519(9) 1 calc R U P A 2
C20A C 0.9609(6) 0.7485(8) 0.3817(4) 0.084(4) Uani 0.519(9) 1 d D . P A 2
H20C H 1.010100 0.719117 0.409572 0.101 Uiso 0.519(9) 1 calc R U P A 2
H20D H 0.974521 0.801469 0.389642 0.101 Uiso 0.519(9) 1 calc R U P A 2
C19A C 0.8552(5) 0.7301(6) 0.3847(3) 0.076(3) Uani 0.519(9) 1 d D . P A 2
H19C H 0.851127 0.679305 0.399227 0.091 Uiso 0.519(9) 1 calc R U P A 2
H19D H 0.828355 0.764508 0.410619 0.091 Uiso 0.519(9) 1 calc R U P A 2

loop_
_atom_site_aniso_label
_atom_site_aniso_U_11
_atom_site_aniso_U_22
_atom_site_aniso_U_33
_atom_site_aniso_U_23
_atom_site_aniso_U_13
_atom_site_aniso_U_12
As1 0.02850(10) 0.03072(10) 0.02153(9) -0.00180(6) 0.00736(6) -0.00578(6)
Si02 0.0257(2) 0.0238(2) 0.02605(19) 0.00273(14) 0.00491(15) -0.00163(15)
Si03 0.02273(19) 0.0249(2) 0.02647(19) -0.00313(14) 0.00313(14) 0.00053(15)
Na1 0.0219(3) 0.0677(5) 0.0300(3) -0.0034(3) 0.0030(2) -0.0024(3)
C10 0.0305(8) 0.0254(7) 0.0337(8) 0.0032(6) 0.0088(6) -0.0012(6)
C1 0.0423(9) 0.0270(8) 0.0281(7) -0.0028(6) 0.0034(6) 0.0023(7)
C16 0.0315(8) 0.0274(8) 0.0407(8) -0.0009(6) -0.0019(6) 0.0039(6)
C17 0.0465(10) 0.0304(8) 0.0375(8) 0.0030(7) -0.0095(7) 0.0020(7)
C13 0.0388(9) 0.0402(9) 0.0412(9) -0.0171(7) 0.0082(7) -0.0029(7)
C11 0.0270(8) 0.0457(10) 0.0514(10) 0.0091(8) 0.0108(7) 0.0002(7)
C3 0.0360(9) 0.0427(10) 0.0415(9) -0.0023(7) -0.0055(7) -0.0027(7)
C7 0.0350(9) 0.0270(8) 0.0611(11) -0.0007(7) 0.0146(8) 0.0036(7)
C14 0.0585(12) 0.0463(10) 0.0376(9) -0.0122(8) 0.0000(8) -0.0149(9)
C18 0.0290(9) 0.0585(12) 0.0636(12) -0.0065(9) -0.0016(8) 0.0102(8)
C4 0.0532(10) 0.0368(9) 0.0344(8) 0.0065(7) 0.0007(7) -0.0172(8)
C9 0.0538(11) 0.0445(11) 0.0718(13) -0.0055(9) 0.0404(10) 0.0008(9)
C12 0.0463(10) 0.0357(9) 0.0610(11) 0.0158(8) 0.0130(9) -0.0051(8)
C2 0.0790(15) 0.0413(11) 0.0492(11) -0.0189(9) -0.0074(10) 0.0100(10)
C8 0.0314(9) 0.0510(12) 0.0915(16) 0.0117(11) -0.0006(10) 0.0053(8)
C6 0.0756(14) 0.0545(12) 0.0556(11) -0.0028(9) 0.0346(11) -0.0273(11)
C5 0.0796(16) 0.0355(11) 0.0937(17) 0.0236(11) 0.0189(13) -0.0034(10)
C15 0.0888(18) 0.0411(12) 0.0818(16) -0.0295(11) -0.0073(13) 0.0198(11)
O1 0.0232(6) 0.0929(11) 0.0361(6) -0.0053(6) 0.0038(5) -0.0062(6)
C20 0.036(4) 0.074(4) 0.045(4) -0.022(3) 0.009(3) -0.011(3)
C21 0.024(2) 0.064(5) 0.050(3) -0.010(3) 0.014(2) -0.001(3)
C19 0.032(2) 0.071(4) 0.030(2) -0.006(2) 0.0084(18) -0.005(3)
C22 0.041(2) 0.065(4) 0.053(3) -0.015(3) 0.0096(18) 0.002(2)
C21A 0.036(3) 0.104(8) 0.042(3) -0.012(4) 0.009(2) 0.010(4)
C22A 0.0344(19) 0.069(4) 0.0313(17) 0.0026(19) 0.0045(14) -0.015(2)
C20A 0.026(3) 0.189(13) 0.032(4) -0.008(5) -0.006(3) 0.011(4)
C19A 0.039(2) 0.154(8) 0.033(2) 0.025(4) -0.0017(17) -0.013(4)

loop_
_atom_type_symbol
_atom_type_description
_atom_type_scat_dispersion_real
_atom_type_scat_dispersion_imag
_atom_type_scat_source
C C 0.0181 0.0091 'International Tables Vol C Tables 4.2.6.8 and 6.1.1.4'
H H 0.0000 0.0000 'International Tables Vol C Tables 4.2.6.8 and 6.1.1.4'
As As -0.9300 1.0051 'International Tables Vol C Tables 4.2.6.8 and 6.1.1.4'
Na Na 0.1353 0.1239 'International Tables Vol C Tables 4.2.6.8 and 6.1.1.4'
O O 0.0492 0.0322 'International Tables Vol C Tables 4.2.6.8 and 6.1.1.4'
Si Si 0.2541 0.3302 'International Tables Vol C Tables 4.2.6.8 and 6.1.1.4'

loop_
_geom_angle_atom_site_label_1
_geom_angle_atom_site_label_2
_geom_angle_atom_site_label_3
_geom_angle
_geom_angle_site_symmetry_1
_geom_angle_site_symmetry_3
_geom_angle_publ_flag
Si02 As1 Si03 118.490(15) . . ?
Si02 As1 Na1 123.171(18) . 2_655 ?
Si02 As1 Na1 108.156(18) . . ?
Si03 As1 Na1 113.423(18) . 2_655 ?
Si03 As1 Na1 106.998(18) . . ?
Na1 As1 Na1 75.802(19) . 2_655 ?
C1 Si02 As1 114.58(5) . . ?
C1 Si02 C7 106.29(8) . . ?
C1 Si02 C4 112.54(7) . . ?
C7 Si02 As1 115.22(6) . . ?
C7 Si02 C4 104.58(8) . . ?
C4 Si02 As1 103.32(6) . . ?
C10 Si03 As1 114.24(5) . . ?
C10 Si03 C16 105.41(7) . . ?
C10 Si03 C13 113.27(7) . . ?
C16 Si03 As1 116.58(5) . . ?
C16 Si03 C13 105.37(7) . . ?
C13 Si03 As1 101.84(6) . . ?
As1 Na1 As1 104.120(19) . 2_655 ?
As1 Na1 Na1 51.954(16) 2_655 2_655 ?
As1 Na1 Na1 52.243(16) . 2_655 ?
O1 Na1 As1 136.10(4) . . ?
O1 Na1 As1 119.08(4) . 2_655 ?
O1 Na1 Na1 170.10(5) . 2_655 ?
Si03 C10 H10 105.5 . . ?
C11 C10 Si03 114.55(11) . . ?
C11 C10 H10 105.5 . . ?
C11 C10 C12 109.72(13) . . ?
C12 C10 Si03 115.07(11) . . ?
C12 C10 H10 105.5 . . ?
Si02 C1 H1 106.2 . . ?
C3 C1 Si02 114.62(11) . . ?
C3 C1 H1 106.2 . . ?
C3 C1 C2 109.60(15) . . ?
C2 C1 Si02 113.44(12) . . ?
C2 C1 H1 106.2 . . ?
Si03 C16 H16 106.6 . . ?
C17 C16 Si03 113.15(11) . . ?
C17 C16 H16 106.6 . . ?
C18 C16 Si03 113.42(12) . . ?
C18 C16 H16 106.6 . . ?
C18 C16 C17 109.88(14) . . ?
C16 C17 H17A 109.5 . . ?
C16 C17 H17B 109.5 . . ?
C16 C17 H17C 109.5 . . ?
H17A C17 H17B 109.5 . . ?
H17A C17 H17C 109.5 . . ?
H17B C17 H17C 109.5 . . ?
Si03 C13 H13 105.6 . . ?
C14 C13 Si03 115.48(12) . . ?
C14 C13 H13 105.6 . . ?
C14 C13 C15 108.61(15) . . ?
C15 C13 Si03 115.07(14) . . ?
C15 C13 H13 105.6 . . ?
C10 C11 H11A 109.5 . . ?
C10 C11 H11B 109.5 . . ?
C10 C11 H11C 109.5 . . ?
H11A C11 H11B 109.5 . . ?
H11A C11 H11C 109.5 . . ?
H11B C11 H11C 109.5 . . ?
C1 C3 H3A 109.5 . . ?
C1 C3 H3B 109.5 . . ?
C1 C3 H3C 109.5 . . ?
H3A C3 H3B 109.5 . . ?
H3A C3 H3C 109.5 . . ?
H3B C3 H3C 109.5 . . ?
Si02 C7 H7 106.8 . . ?
C9 C7 Si02 113.77(12) . . ?
C9 C7 H7 106.8 . . ?
C9 C7 C8 110.14(16) . . ?
C8 C7 Si02 112.04(14) . . ?
C8 C7 H7 106.8 . . ?
C13 C14 H14A 109.5 . . ?
C13 C14 H14B 109.5 . . ?
C13 C14 H14C 109.5 . . ?
H14A C14 H14B 109.5 . . ?
H14A C14 H14C 109.5 . . ?
H14B C14 H14C 109.5 . . ?
C16 C18 H18A 109.5 . . ?
C16 C18 H18B 109.5 . . ?
C16 C18 H18C 109.5 . . ?
H18A C18 H18B 109.5 . . ?
H18A C18 H18C 109.5 . . ?
H18B C18 H18C 109.5 . . ?
Si02 C4 H4 105.4 . . ?
C6 C4 Si02 114.90(14) . . ?
C6 C4 H4 105.4 . . ?
C6 C4 C5 108.88(16) . . ?
C5 C4 Si02 115.75(14) . . ?
C5 C4 H4 105.4 . . ?
C7 C9 H9A 109.5 . . ?
C7 C9 H9B 109.5 . . ?
C7 C9 H9C 109.5 . . ?
H9A C9 H9B 109.5 . . ?
H9A C9 H9C 109.5 . . ?
H9B C9 H9C 109.5 . . ?
C10 C12 H12A 109.5 . . ?
C10 C12 H12B 109.5 . . ?
C10 C12 H12C 109.5 . . ?
H12A C12 H12B 109.5 . . ?
H12A C12 H12C 109.5 . . ?
H12B C12 H12C 109.5 . . ?
C1 C2 H2A 109.5 . . ?
C1 C2 H2B 109.5 . . ?
C1 C2 H2C 109.5 . . ?
H2A C2 H2B 109.5 . . ?
H2A C2 H2C 109.5 . . ?
H2B C2 H2C 109.5 . . ?
C7 C8 H8A 109.5 . . ?
C7 C8 H8B 109.5 . . ?
C7 C8 H8C 109.5 . . ?
H8A C8 H8B 109.5 . . ?
H8A C8 H8C 109.5 . . ?
H8B C8 H8C 109.5 . . ?
C4 C6 H6A 109.5 . . ?
C4 C6 H6B 109.5 . . ?
C4 C6 H6C 109.5 . . ?
H6A C6 H6B 109.5 . . ?
H6A C6 H6C 109.5 . . ?
H6B C6 H6C 109.5 . . ?
C4 C5 H5A 109.5 . . ?
C4 C5 H5B 109.5 . . ?
C4 C5 H5C 109.5 . . ?
H5A C5 H5B 109.5 . . ?
H5A C5 H5C 109.5 . . ?
H5B C5 H5C 109.5 . . ?
C13 C15 H15A 109.5 . . ?
C13 C15 H15B 109.5 . . ?
C13 C15 H15C 109.5 . . ?
H15A C15 H15B 109.5 . . ?
H15A C15 H15C 109.5 . . ?
H15B C15 H15C 109.5 . . ?
C19 O1 Na1 132.2(3) . . ?
C19 O1 C22 108.0(3) . . ?
C22 O1 Na1 119.75(19) . . ?
C22A O1 Na1 116.34(16) . . ?
C19A O1 Na1 133.8(3) . . ?
C19A O1 C22A 109.9(3) . . ?
H20A C20 H20B 109.3 . . ?
C21 C20 H20A 111.4 . . ?
C21 C20 H20B 111.4 . . ?
C19 C20 H20A 111.4 . . ?
C19 C20 H20B 111.4 . . ?
C19 C20 C21 101.6(7) . . ?
C20 C21 H21A 111.3 . . ?
C20 C21 H21B 111.3 . . ?
C20 C21 C22 102.5(7) . . ?
H21A C21 H21B 109.2 . . ?
C22 C21 H21A 111.3 . . ?
C22 C21 H21B 111.3 . . ?
O1 C19 C20 108.9(5) . . ?
O1 C19 H19A 109.9 . . ?
O1 C19 H19B 109.9 . . ?
C20 C19 H19A 109.9 . . ?
C20 C19 H19B 109.9 . . ?
H19A C19 H19B 108.3 . . ?
O1 C22 C21 101.9(5) . . ?
O1 C22 H22A 111.4 . . ?
O1 C22 H22B 111.4 . . ?
C21 C22 H22A 111.4 . . ?
C21 C22 H22B 111.4 . . ?
H22A C22 H22B 109.3 . . ?
H21C C21A H21D 109.4 . . ?
C22A C21A H21C 111.6 . . ?
C22A C21A H21D 111.6 . . ?
C20A C21A H21C 111.6 . . ?
C20A C21A H21D 111.6 . . ?
C20A C21A C22A 100.9(6) . . ?
O1 C22A C21A 103.2(5) . . ?
O1 C22A H22C 111.1 . . ?
O1 C22A H22D 111.1 . . ?
C21A C22A H22C 111.1 . . ?
C21A C22A H22D 111.1 . . ?
H22C C22A H22D 109.1 . . ?
C21A C20A H20C 110.8 . . ?
C21A C20A H20D 110.8 . . ?
H20C C20A H20D 108.8 . . ?
C19A C20A C21A 104.9(7) . . ?
C19A C20A H20C 110.8 . . ?
C19A C20A H20D 110.8 . . ?
O1 C19A C20A 106.6(5) . . ?
O1 C19A H19C 110.4 . . ?
O1 C19A H19D 110.4 . . ?
C20A C19A H19C 110.4 . . ?
C20A C19A H19D 110.4 . . ?
H19C C19A H19D 108.6 . . ?

loop_
_geom_bond_atom_site_label_1
_geom_bond_atom_site_label_2
_geom_bond_distance
_geom_bond_site_symmetry_2
_geom_bond_publ_flag
As1 Si02 2.3214(4) . ?
As1 Si03 2.3228(4) . ?
As1 Na1 2.8875(6) 2_655 ?
As1 Na1 2.8762(6) . ?
Si02 C1 1.9067(15) . ?
Si02 C7 1.9076(17) . ?
Si02 C4 1.9199(17) . ?
Si03 C10 1.9026(15) . ?
Si03 C16 1.9100(15) . ?
Si03 C13 1.9181(16) . ?
Na1 Na1 3.5407(12) 2_655 ?
Na1 O1 2.2484(13) . ?
C10 H10 1.0000 . ?
C10 C11 1.529(2) . ?
C10 C12 1.532(2) . ?
C1 H1 1.0000 . ?
C1 C3 1.527(2) . ?
C1 C2 1.534(2) . ?
C16 H16 1.0000 . ?
C16 C17 1.530(2) . ?
C16 C18 1.530(2) . ?
C17 H17A 0.9800 . ?
C17 H17B 0.9800 . ?
C17 H17C 0.9800 . ?
C13 H13 1.0000 . ?
C13 C14 1.531(2) . ?
C13 C15 1.536(3) . ?
C11 H11A 0.9800 . ?
C11 H11B 0.9800 . ?
C11 H11C 0.9800 . ?
C3 H3A 0.9800 . ?
C3 H3B 0.9800 . ?
C3 H3C 0.9800 . ?
C7 H7 1.0000 . ?
C7 C9 1.526(3) . ?
C7 C8 1.528(3) . ?
C14 H14A 0.9800 . ?
C14 H14B 0.9800 . ?
C14 H14C 0.9800 . ?
C18 H18A 0.9800 . ?
C18 H18B 0.9800 . ?
C18 H18C 0.9800 . ?
C4 H4 1.0000 . ?
C4 C6 1.530(3) . ?
C4 C5 1.530(3) . ?
C9 H9A 0.9800 . ?
C9 H9B 0.9800 . ?
C9 H9C 0.9800 . ?
C12 H12A 0.9800 . ?
C12 H12B 0.9800 . ?
C12 H12C 0.9800 . ?
C2 H2A 0.9800 . ?
C2 H2B 0.9800 . ?
C2 H2C 0.9800 . ?
C8 H8A 0.9800 . ?
C8 H8B 0.9800 . ?
C8 H8C 0.9800 . ?
C6 H6A 0.9800 . ?
C6 H6B 0.9800 . ?
C6 H6C 0.9800 . ?
C5 H5A 0.9800 . ?
C5 H5B 0.9800 . ?
C5 H5C 0.9800 . ?
C15 H15A 0.9800 . ?
C15 H15B 0.9800 . ?
C15 H15C 0.9800 . ?
O1 C19 1.436(6) . ?
O1 C22 1.455(5) . ?
O1 C22A 1.451(4) . ?
O1 C19A 1.415(6) . ?
C20 H20A 0.9900 . ?
C20 H20B 0.9900 . ?
C20 C21 1.500(10) . ?
C20 C19 1.475(10) . ?
C21 H21A 0.9900 . ?
C21 H21B 0.9900 . ?
C21 C22 1.531(9) . ?
C19 H19A 0.9900 . ?
C19 H19B 0.9900 . ?
C22 H22A 0.9900 . ?
C22 H22B 0.9900 . ?
C21A H21C 0.9900 . ?
C21A H21D 0.9900 . ?
C21A C22A 1.518(9) . ?
C21A C20A 1.496(9) . ?
C22A H22C 0.9900 . ?
C22A H22D 0.9900 . ?
C20A H20C 0.9900 . ?
C20A H20D 0.9900 . ?
C20A C19A 1.447(9) . ?
C19A H19C 0.9900 . ?
C19A H19D 0.9900 . ?

loop_
_geom_torsion_atom_site_label_1
_geom_torsion_atom_site_label_2
_geom_torsion_atom_site_label_3
_geom_torsion_atom_site_label_4
_geom_torsion
_geom_torsion_site_symmetry_1
_geom_torsion_site_symmetry_2
_geom_torsion_site_symmetry_3
_geom_torsion_site_symmetry_4
_geom_torsion_publ_flag
Na1 O1 C19 C20 -177.4(6) . . . . ?
Na1 O1 C22 C21 153.5(5) . . . . ?
Na1 O1 C22A C21A -160.7(5) . . . . ?
Na1 O1 C19A C20A -175.6(6) . . . . ?
C20 C21 C22 O1 39.8(10) . . . . ?
C21 C20 C19 O1 23.7(10) . . . . ?
C19 O1 C22 C21 -25.5(7) . . . . ?
C19 C20 C21 C22 -38.5(11) . . . . ?
C22 O1 C19 C20 1.5(7) . . . . ?
C21A C20A C19A O1 -26.4(13) . . . . ?
C22A O1 C19A C20A 3.9(9) . . . . ?
C22A C21A C20A C19A 37.3(13) . . . . ?
C20A C21A C22A O1 -34.2(10) . . . . ?
C19A O1 C22A C21A 19.6(6) . . . . ?
